data_4079339
loop_
_publ_author_name
'Lo, Yih-Hsing'
'Wang, Tsang-Hsiu'
'Lee, Chia-Yi'
'Feng, Ying-Hsuan'

_publ_section_title
;
 Preparation, Characterization, and Reactivity of Azido Complex Containing
 a Tp(tBuNC)(PPh3)Ru Fragment and Ruthenium-Catalyzed Cycloaddition of
 Organic Azides with Alkynes in Organic and Aqueous Media
;
_journal_issue 19
_journal_name_full Organometallics
_journal_page_first 6887
_journal_paper_doi 10.1021/om300687a
_journal_volume 31
_journal_year 2012
_chemical_formula_moiety 'C19 H28 B I N8 Ru'
_chemical_formula_sum 'C19 H28 B I N8 Ru'
_chemical_formula_weight 607.27
_chemical_name_systematic
;
 ?
;
_space_group_IT_number 2
_symmetry_cell_setting triclinic
_symmetry_space_group_name_Hall '-P 1'
_symmetry_space_group_name_H-M 'P -1'
_atom_sites_solution_hydrogens geom
_atom_sites_solution_primary direct
_atom_sites_solution_secondary difmap
_audit_creation_method SHELXL-97
_cell_angle_alpha 87.652(3)
_cell_angle_beta 87.166(3)
_cell_angle_gamma 85.888(3)
_cell_formula_units_Z 4
_cell_length_a 9.7743(13)
_cell_length_b 13.5331(19)
_cell_length_c 19.326(3)
_cell_measurement_reflns_used 0
_cell_measurement_temperature 200(2)
_cell_measurement_theta_max 0
_cell_measurement_theta_min 0
_cell_volume 2544.9(6)
_computing_molecular_graphics 'Ortep-3 for Windows (Farrugia, 1997)'
_computing_publication_material 'WinGX publication routines (Farrugia, 1999)'
_computing_structure_refinement 'SHELXL-97 (Sheldrick, 1997)'
_computing_structure_solution 'SHELXS-86 (Sheldrick, 1986)'
_diffrn_ambient_temperature 200(2)
_diffrn_measured_fraction_theta_full 0.963
_diffrn_measured_fraction_theta_max 0.963
_diffrn_radiation_monochromator graphite
_diffrn_radiation_source 'fine-focus sealed tube'
_diffrn_radiation_type MoK\a
_diffrn_radiation_wavelength 0.71073
_diffrn_reflns_av_R_equivalents 0.0466
_diffrn_reflns_av_sigmaI/netI 0.0649
_diffrn_reflns_limit_h_max 11
_diffrn_reflns_limit_h_min -10
_diffrn_reflns_limit_k_max 16
_diffrn_reflns_limit_k_min -16
_diffrn_reflns_limit_l_max 22
_diffrn_reflns_limit_l_min -22
_diffrn_reflns_number 19269
_diffrn_reflns_theta_full 25.03
_diffrn_reflns_theta_max 25.03
_diffrn_reflns_theta_min 1.51
_exptl_absorpt_coefficient_mu 1.850
_exptl_absorpt_correction_T_max 0.9297
_exptl_absorpt_correction_T_min 0.6651
_exptl_absorpt_correction_type multi-scan
_exptl_crystal_colour yellow
_exptl_crystal_density_diffrn 1.585
_exptl_crystal_density_method 'not measured'
_exptl_crystal_description prism
_exptl_crystal_F_000 1200
_exptl_crystal_size_max 0.24
_exptl_crystal_size_mid 0.12
_exptl_crystal_size_min 0.04
_refine_diff_density_max 2.367
_refine_diff_density_min -1.527
_refine_diff_density_rms 0.185
_refine_ls_extinction_method none
_refine_ls_goodness_of_fit_ref 1.116
_refine_ls_hydrogen_treatment fixed
_refine_ls_matrix_type full
_refine_ls_number_parameters 538
_refine_ls_number_reflns 8663
_refine_ls_number_restraints 0
_refine_ls_restrained_S_all 1.116
_refine_ls_R_factor_all 0.1027
_refine_ls_R_factor_gt 0.0814
_refine_ls_shift/su_max 0.027
_refine_ls_shift/su_mean 0.001
_refine_ls_structure_factor_coef Fsqd
_refine_ls_weighting_details 'calc w=1/[\s^2^(Fo^2^)+(0.0413P)^2^+62.0852P] where P=(Fo^2^+2Fc^2^)/3'
_refine_ls_weighting_scheme calc
_refine_ls_wR_factor_gt 0.1940
_refine_ls_wR_factor_ref 0.2030
_reflns_number_gt 6778
_reflns_number_total 8663
_reflns_threshold_expression >2sigma(I)
_cod_data_source_file om300687a_si_003.cif
_cod_data_source_block 13
_cod_database_code 4079339

loop_
_symmetry_equiv_pos_as_xyz
'x, y, z'
'-x, -y, -z'

loop_
_atom_site_label
_atom_site_type_symbol
_atom_site_fract_x
_atom_site_fract_y
_atom_site_fract_z
_atom_site_U_iso_or_equiv
_atom_site_adp_type
_atom_site_occupancy
_atom_site_symmetry_multiplicity
_atom_site_calc_flag
_atom_site_refinement_flags
_atom_site_disorder_assembly
_atom_site_disorder_group
B1 B 0.1159(17) 0.1820(13) 0.4323(8) 0.041(4) Uani 1 1 d . . .
H1 H 0.0979 0.1731 0.4835 0.049 Uiso 1 1 calc R . .
B2 B 0.2243(17) 0.2385(13) 0.8933(8) 0.042(4) Uani 1 1 d . . .
H2 H 0.1828 0.2184 0.9397 0.050 Uiso 1 1 calc R . .
C1 C 0.4437(13) 0.1183(9) 0.3367(8) 0.036(3) Uani 1 1 d . . .
H1A H 0.4994 0.1156 0.2951 0.044 Uiso 1 1 calc R . .
C2 C 0.4891(14) 0.0916(10) 0.4009(8) 0.044(4) Uani 1 1 d . . .
H2A H 0.5789 0.0666 0.4121 0.053 Uiso 1 1 calc R . .
C3 C 0.3739(13) 0.1094(10) 0.4469(7) 0.039(3) Uani 1 1 d . . .
H3 H 0.3719 0.0990 0.4959 0.047 Uiso 1 1 calc R . .
C4 C -0.0782(15) 0.0643(10) 0.3058(9) 0.050(4) Uani 1 1 d . . .
H4 H -0.1015 0.0507 0.2602 0.060 Uiso 1 1 calc R . .
C5 C -0.1362(13) 0.0274(10) 0.3661(8) 0.039(3) Uani 1 1 d . . .
H5 H -0.2057 -0.0184 0.3695 0.047 Uiso 1 1 calc R . .
C6 C -0.0803(13) 0.0653(10) 0.4192(8) 0.044(4) Uani 1 1 d . . .
H6 H -0.1049 0.0532 0.4668 0.052 Uiso 1 1 calc R . .
C7 C 0.1116(15) 0.4171(9) 0.3365(7) 0.043(3) Uani 1 1 d . . .
H7 H 0.1226 0.4567 0.2952 0.052 Uiso 1 1 calc R . .
C8 C 0.0851(16) 0.4532(11) 0.4015(9) 0.054(4) Uani 1 1 d . . .
H8 H 0.0703 0.5209 0.4127 0.065 Uiso 1 1 calc R . .
C9 C 0.0841(14) 0.3752(10) 0.4458(8) 0.043(3) Uani 1 1 d . . .
H9 H 0.0713 0.3775 0.4948 0.052 Uiso 1 1 calc R . .
C10 C 0.0291(15) 0.2632(10) 0.2038(7) 0.041(3) Uani 1 1 d . . .
C11 C -0.1365(15) 0.3404(10) 0.1110(7) 0.041(3) Uani 1 1 d . . .
C12 C -0.2450(19) 0.4119(16) 0.1433(10) 0.080(6) Uani 1 1 d . . .
H12A H -0.3066 0.3752 0.1747 0.120 Uiso 1 1 calc R . .
H12B H -0.2979 0.4465 0.1067 0.120 Uiso 1 1 calc R . .
H12C H -0.2007 0.4603 0.1694 0.120 Uiso 1 1 calc R . .
C13 C -0.041(2) 0.3936(18) 0.0633(10) 0.098(8) Uani 1 1 d . . .
H13A H 0.0280 0.3459 0.0429 0.147 Uiso 1 1 calc R . .
H13B H 0.0046 0.4417 0.0891 0.147 Uiso 1 1 calc R . .
H13C H -0.0926 0.4285 0.0264 0.147 Uiso 1 1 calc R . .
C14 C -0.198(3) 0.2599(14) 0.0765(10) 0.094(8) Uani 1 1 d . . .
H14A H -0.2611 0.2271 0.1094 0.141 Uiso 1 1 calc R . .
H14B H -0.1251 0.2116 0.0603 0.141 Uiso 1 1 calc R . .
H14C H -0.2485 0.2877 0.0368 0.141 Uiso 1 1 calc R . .
C15 C 0.2053(13) 0.0994(10) 0.2049(6) 0.034(3) Uani 1 1 d . . .
C16 C 0.2567(15) -0.0306(12) 0.1086(7) 0.050(4) Uani 1 1 d . . .
C17 C 0.3543(19) 0.026(2) 0.0596(10) 0.100(8) Uani 1 1 d . . .
H17A H 0.3073 0.0889 0.0438 0.151 Uiso 1 1 calc R . .
H17B H 0.3821 -0.0138 0.0195 0.151 Uiso 1 1 calc R . .
H17C H 0.4357 0.0400 0.0842 0.151 Uiso 1 1 calc R . .
C18 C 0.1272(19) -0.0397(15) 0.0716(10) 0.080(6) Uani 1 1 d . . .
H18A H 0.0915 0.0261 0.0551 0.120 Uiso 1 1 calc R . .
H18B H 0.0588 -0.0689 0.1035 0.120 Uiso 1 1 calc R . .
H18C H 0.1468 -0.0823 0.0320 0.120 Uiso 1 1 calc R . .
C19 C 0.318(2) -0.1284(15) 0.1351(12) 0.099(8) Uani 1 1 d . . .
H19A H 0.4022 -0.1185 0.1586 0.149 Uiso 1 1 calc R . .
H19B H 0.3398 -0.1719 0.0961 0.149 Uiso 1 1 calc R . .
H19C H 0.2522 -0.1590 0.1678 0.149 Uiso 1 1 calc R . .
C20 C 0.0476(14) 0.3878(12) 0.7645(8) 0.051(4) Uani 1 1 d . . .
H20 H 0.0457 0.4199 0.7199 0.061 Uiso 1 1 calc R . .
C21 C -0.0637(15) 0.3877(14) 0.8131(9) 0.062(5) Uani 1 1 d . . .
H21 H -0.1530 0.4192 0.8088 0.074 Uiso 1 1 calc R . .
C22 C -0.0130(16) 0.3308(13) 0.8692(9) 0.056(4) Uani 1 1 d . . .
H22 H -0.0628 0.3148 0.9112 0.068 Uiso 1 1 calc R . .
C23 C 0.5195(14) 0.3943(10) 0.8670(9) 0.049(4) Uani 1 1 d . . .
H23 H 0.5814 0.4284 0.8369 0.059 Uiso 1 1 calc R . .
C24 C 0.5139(19) 0.3924(13) 0.9382(10) 0.064(5) Uani 1 1 d . . .
H24 H 0.5723 0.4237 0.9670 0.077 Uiso 1 1 calc R . .
C25 C 0.407(2) 0.3363(12) 0.9592(7) 0.057(5) Uani 1 1 d . . .
H25 H 0.3784 0.3234 1.0062 0.068 Uiso 1 1 calc R . .
C26 C 0.3650(14) 0.0688(9) 0.7671(7) 0.038(3) Uani 1 1 d . . .
H26 H 0.4097 0.0562 0.7233 0.045 Uiso 1 1 calc R . .
C27 C 0.3254(16) -0.0036(11) 0.8149(8) 0.047(4) Uani 1 1 d . . .
H27 H 0.3346 -0.0735 0.8107 0.057 Uiso 1 1 calc R . .
C28 C 0.2684(15) 0.0501(11) 0.8710(7) 0.047(4) Uani 1 1 d . . .
H28 H 0.2316 0.0229 0.9134 0.056 Uiso 1 1 calc R . .
C29 C 0.5391(14) 0.2656(9) 0.7108(7) 0.037(3) Uani 1 1 d . A .
C30 C 0.784(4) 0.202(3) 0.655(2) 0.053(9) Uiso 0.50(3) 1 d P A 1
C31 C 0.834(4) 0.291(3) 0.620(2) 0.052(9) Uiso 0.50(3) 1 d P A 1
H31A H 0.8459 0.3409 0.6537 0.079 Uiso 0.50(3) 1 calc PR A 1
H31B H 0.7667 0.3174 0.5864 0.079 Uiso 0.50(3) 1 calc PR A 1
H31C H 0.9217 0.2736 0.5952 0.079 Uiso 0.50(3) 1 calc PR A 1
C32 C 0.745(4) 0.103(3) 0.627(2) 0.076(12) Uiso 0.50(3) 1 d P A 1
H32A H 0.7128 0.0598 0.6660 0.115 Uiso 0.50(3) 1 calc PR A 1
H32B H 0.8257 0.0697 0.6037 0.115 Uiso 0.50(3) 1 calc PR A 1
H32C H 0.6717 0.1154 0.5946 0.115 Uiso 0.50(3) 1 calc PR A 1
C33 C 0.895(4) 0.174(3) 0.711(2) 0.075(12) Uiso 0.50(3) 1 d P A 1
H33A H 0.8716 0.1139 0.7369 0.112 Uiso 0.50(3) 1 calc PR A 1
H33B H 0.8968 0.2288 0.7426 0.112 Uiso 0.50(3) 1 calc PR A 1
H33C H 0.9853 0.1634 0.6870 0.112 Uiso 0.50(3) 1 calc PR A 1
C30' C 0.739(2) 0.2029(17) 0.6281(13) 0.021(6) Uiso 0.50(3) 1 d P A 2
C31' C 0.813(6) 0.275(4) 0.594(3) 0.11(2) Uiso 0.50(3) 1 d P A 2
H31D H 0.8744 0.3011 0.6260 0.163 Uiso 0.50(3) 1 calc PR A 2
H31E H 0.7489 0.3286 0.5770 0.163 Uiso 0.50(3) 1 calc PR A 2
H31F H 0.8664 0.2460 0.5547 0.163 Uiso 0.50(3) 1 calc PR A 2
C32' C 0.658(4) 0.181(3) 0.5666(18) 0.062(10) Uiso 0.50(3) 1 d P A 2
H32D H 0.5985 0.1276 0.5793 0.094 Uiso 0.50(3) 1 calc PR A 2
H32E H 0.7215 0.1614 0.5279 0.094 Uiso 0.50(3) 1 calc PR A 2
H32F H 0.6019 0.2410 0.5526 0.094 Uiso 0.50(3) 1 calc PR A 2
C33' C 0.815(5) 0.112(3) 0.658(2) 0.089(14) Uiso 0.50(3) 1 d P A 2
H33D H 0.7491 0.0663 0.6771 0.133 Uiso 0.50(3) 1 calc PR A 2
H33E H 0.8728 0.1312 0.6943 0.133 Uiso 0.50(3) 1 calc PR A 2
H33F H 0.8728 0.0804 0.6210 0.133 Uiso 0.50(3) 1 calc PR A 2
C34 C 0.3705(13) 0.4359(10) 0.7064(6) 0.034(3) Uani 1 1 d . A .
C35 C 0.3805(14) 0.5958(10) 0.6260(7) 0.040(3) Uani 1 1 d . . .
C36 C 0.2951(19) 0.6836(13) 0.6564(11) 0.077(6) Uani 1 1 d . . .
H36A H 0.3384 0.7047 0.6975 0.115 Uiso 1 1 calc R . .
H36B H 0.2025 0.6640 0.6695 0.115 Uiso 1 1 calc R . .
H36C H 0.2896 0.7385 0.6217 0.115 Uiso 1 1 calc R . .
C37 C 0.5262(15) 0.6191(12) 0.6074(9) 0.056(4) Uani 1 1 d . . .
H37A H 0.5771 0.5604 0.5885 0.085 Uiso 1 1 calc R . .
H37B H 0.5697 0.6383 0.6490 0.085 Uiso 1 1 calc R . .
H37C H 0.5267 0.6738 0.5726 0.085 Uiso 1 1 calc R . .
C38 C 0.318(2) 0.5576(16) 0.5628(10) 0.083(6) Uani 1 1 d . . .
H38A H 0.3767 0.5013 0.5453 0.124 Uiso 1 1 calc R . .
H38B H 0.3119 0.6105 0.5267 0.124 Uiso 1 1 calc R . .
H38C H 0.2265 0.5364 0.5755 0.124 Uiso 1 1 calc R . .
I1 I 0.35292(11) 0.31092(8) 0.19140(5) 0.0508(3) Uani 1 1 d . . .
I2 I 0.26670(11) 0.25561(7) 0.62402(5) 0.0460(3) Uani 1 1 d . A .
N1 N 0.3089(10) 0.1490(7) 0.3402(5) 0.030(2) Uani 1 1 d . . .
N2 N 0.2681(10) 0.1433(7) 0.4093(5) 0.028(2) Uani 1 1 d . . .
N3 N 0.0245(10) 0.1275(7) 0.3241(5) 0.028(2) Uani 1 1 d . . .
N4 N 0.0218(10) 0.1267(7) 0.3930(5) 0.027(2) Uani 1 1 d . . .
N5 N 0.1197(11) 0.3178(8) 0.3399(5) 0.036(3) Uani 1 1 d . . .
N6 N 0.1048(11) 0.2916(8) 0.4088(5) 0.033(2) Uani 1 1 d . . .
N7 N -0.0533(12) 0.2947(9) 0.1669(6) 0.046(3) Uani 1 1 d . . .
N8 N 0.2286(12) 0.0322(9) 0.1670(6) 0.042(3) Uani 1 1 d . . .
N9 N 0.1544(11) 0.3373(8) 0.7893(5) 0.036(3) Uani 1 1 d . A .
N10 N 0.1198(11) 0.3026(8) 0.8531(6) 0.037(3) Uani 1 1 d . . .
N11 N 0.4187(11) 0.3376(8) 0.8481(6) 0.038(3) Uani 1 1 d . A .
N12 N 0.3470(10) 0.3011(7) 0.9029(5) 0.029(2) Uani 1 1 d . . .
N13 N 0.3326(11) 0.1572(8) 0.7905(5) 0.036(3) Uani 1 1 d . A .
N14 N 0.2749(11) 0.1467(7) 0.8541(5) 0.034(2) Uani 1 1 d . . .
N15 N 0.6460(13) 0.2394(9) 0.6873(7) 0.051(3) Uani 1 1 d . . .
N16 N 0.3804(12) 0.5131(9) 0.6781(6) 0.044(3) Uani 1 1 d . . .
Ru1 Ru 0.16367(10) 0.20498(7) 0.26665(5) 0.0294(3) Uani 1 1 d . . .
Ru2 Ru 0.35917(10) 0.30437(7) 0.74763(5) 0.0273(2) Uani 1 1 d . . .

loop_
_atom_site_aniso_label
_atom_site_aniso_U_11
_atom_site_aniso_U_22
_atom_site_aniso_U_33
_atom_site_aniso_U_23
_atom_site_aniso_U_13
_atom_site_aniso_U_12
B1 0.047(10) 0.050(10) 0.026(7) 0.006(7) -0.003(7) 0.003(8)
B2 0.048(10) 0.055(10) 0.021(7) 0.001(7) -0.001(7) 0.011(8)
C1 0.032(7) 0.021(6) 0.057(9) -0.005(6) 0.000(6) -0.003(5)
C2 0.032(7) 0.032(7) 0.066(10) 0.002(7) -0.011(7) 0.010(6)
C3 0.035(7) 0.037(8) 0.044(8) 0.002(6) -0.013(6) 0.006(6)
C4 0.042(8) 0.035(8) 0.076(11) -0.026(8) -0.018(8) -0.006(7)
C5 0.025(7) 0.032(7) 0.061(9) -0.010(7) 0.009(7) -0.007(6)
C6 0.030(7) 0.037(8) 0.062(10) 0.011(7) 0.018(7) -0.007(6)
C7 0.055(9) 0.022(7) 0.048(8) 0.001(6) -0.002(7) 0.015(6)
C8 0.053(10) 0.037(9) 0.070(11) -0.015(8) 0.013(8) 0.006(7)
C9 0.040(8) 0.034(8) 0.056(9) -0.012(7) 0.007(7) -0.006(6)
C10 0.054(9) 0.035(8) 0.035(7) -0.008(6) -0.002(7) -0.008(7)
C11 0.049(8) 0.039(8) 0.034(7) -0.006(6) -0.012(6) 0.006(6)
C12 0.060(12) 0.104(16) 0.071(12) 0.003(11) -0.008(10) 0.031(11)
C13 0.110(18) 0.12(2) 0.057(12) 0.029(12) -0.001(12) -0.005(15)
C14 0.15(2) 0.054(11) 0.081(14) -0.003(10) -0.074(15) -0.011(12)
C15 0.031(7) 0.041(8) 0.030(7) 0.003(6) -0.007(6) 0.001(6)
C16 0.046(9) 0.068(11) 0.036(8) -0.020(7) -0.012(7) 0.017(8)
C17 0.050(11) 0.20(3) 0.054(11) -0.010(14) 0.011(10) -0.021(14)
C18 0.071(12) 0.085(14) 0.091(14) -0.026(11) -0.053(11) -0.004(10)
C19 0.122(18) 0.072(14) 0.105(17) -0.043(12) -0.061(15) 0.050(13)
C20 0.033(8) 0.064(10) 0.052(9) 0.003(8) -0.010(7) 0.018(7)
C21 0.027(8) 0.085(13) 0.070(11) 0.002(9) 0.005(8) 0.015(8)
C22 0.046(9) 0.066(11) 0.056(10) -0.002(8) 0.006(8) 0.000(8)
C23 0.027(7) 0.027(7) 0.093(13) -0.014(7) -0.020(8) 0.008(6)
C24 0.063(11) 0.060(11) 0.069(12) -0.026(9) -0.031(10) 0.031(9)
C25 0.092(14) 0.045(9) 0.030(8) 0.000(6) -0.008(8) 0.033(9)
C26 0.050(8) 0.030(7) 0.033(7) -0.001(6) -0.003(6) 0.000(6)
C27 0.055(9) 0.038(8) 0.050(9) -0.008(7) -0.004(7) -0.004(7)
C28 0.053(9) 0.051(9) 0.036(8) 0.003(7) 0.004(7) 0.002(7)
C29 0.042(8) 0.025(7) 0.044(8) -0.003(6) 0.004(7) 0.000(6)
C34 0.032(7) 0.039(8) 0.031(7) -0.004(6) -0.001(6) 0.007(6)
C35 0.042(8) 0.036(8) 0.044(8) 0.010(6) -0.010(6) -0.011(6)
C36 0.061(11) 0.053(11) 0.111(16) 0.023(11) 0.011(11) 0.010(9)
C37 0.043(9) 0.054(10) 0.074(11) -0.014(8) -0.008(8) -0.009(8)
C38 0.088(14) 0.093(15) 0.072(13) 0.026(11) -0.031(11) -0.041(12)
I1 0.0541(6) 0.0564(6) 0.0422(5) 0.0066(4) 0.0046(5) -0.0141(5)
I2 0.0632(6) 0.0447(6) 0.0316(5) -0.0061(4) -0.0122(4) -0.0044(5)
N1 0.027(5) 0.025(5) 0.039(6) -0.003(4) -0.005(5) 0.005(4)
N2 0.025(5) 0.027(5) 0.031(5) -0.003(4) -0.002(4) 0.003(4)
N3 0.021(5) 0.018(5) 0.044(6) 0.000(4) 0.000(5) 0.001(4)
N4 0.027(5) 0.026(5) 0.028(5) -0.009(4) -0.009(4) 0.007(4)
N5 0.033(6) 0.037(6) 0.037(6) -0.009(5) -0.004(5) 0.005(5)
N6 0.035(6) 0.031(6) 0.031(6) -0.005(4) -0.002(5) 0.008(5)
N7 0.048(7) 0.054(8) 0.036(6) 0.007(6) -0.018(6) 0.004(6)
N8 0.043(7) 0.051(7) 0.031(6) -0.006(5) 0.000(5) 0.003(6)
N9 0.040(6) 0.036(6) 0.031(6) 0.001(5) 0.008(5) 0.001(5)
N10 0.031(6) 0.039(6) 0.039(6) -0.004(5) 0.006(5) 0.008(5)
N11 0.031(6) 0.041(7) 0.044(7) -0.010(5) -0.018(5) 0.004(5)
N12 0.033(6) 0.028(5) 0.026(5) -0.007(4) -0.009(5) 0.015(4)
N13 0.037(6) 0.035(6) 0.034(6) 0.004(5) -0.002(5) 0.005(5)
N14 0.047(7) 0.027(6) 0.027(5) 0.001(4) 0.003(5) 0.007(5)
N15 0.043(7) 0.040(7) 0.069(9) -0.005(6) 0.018(7) 0.004(6)
N16 0.044(7) 0.042(7) 0.044(7) 0.002(6) 0.005(6) 0.001(6)
Ru1 0.0305(5) 0.0298(5) 0.0278(5) -0.0021(4) -0.0037(4) 0.0010(4)
Ru2 0.0276(5) 0.0263(5) 0.0273(5) -0.0033(4) -0.0023(4) 0.0034(4)

loop_
_atom_type_symbol
_atom_type_description
_atom_type_scat_dispersion_real
_atom_type_scat_dispersion_imag
_atom_type_scat_source
C C 0.0033 0.0016 'International Tables Vol C Tables 4.2.6.8 and 6.1.1.4'
H H 0.0000 0.0000 'International Tables Vol C Tables 4.2.6.8 and 6.1.1.4'
N N 0.0061 0.0033 'International Tables Vol C Tables 4.2.6.8 and 6.1.1.4'
P P 0.1023 0.0942 'International Tables Vol C Tables 4.2.6.8 and 6.1.1.4'
Ru Ru -1.2594 0.8363 'International Tables Vol C Tables 4.2.6.8 and 6.1.1.4'
Cl Cl 0.1484 0.1585 'International Tables Vol C Tables 4.2.6.8 and 6.1.1.4'
Br Br -0.2901 2.4595 'International Tables Vol C Tables 4.2.6.8 and 6.1.1.4'
I I -0.4742 1.8119 'International Tables Vol C Tables 4.2.6.8 and 6.1.1.4'
B B 0.0013 0.0007 'International Tables Vol C Tables 4.2.6.8 and 6.1.1.4'

loop_
_geom_angle_atom_site_label_1
_geom_angle_atom_site_label_2
_geom_angle_atom_site_label_3
_geom_angle
N4 B1 N6 109.7(11)
N4 B1 N2 107.0(11)
N6 B1 N2 104.8(11)
N4 B1 H1 111.7
N6 B1 H1 111.7
N2 B1 H1 111.7
N10 B2 N14 111.3(11)
N10 B2 N12 107.4(12)
N14 B2 N12 108.7(12)
N10 B2 H2 109.8
N14 B2 H2 109.8
N12 B2 H2 109.8
N1 C1 C2 111.1(13)
N1 C1 H1A 124.4
C2 C1 H1A 124.4
C1 C2 C3 105.1(12)
C1 C2 H2A 127.4
C3 C2 H2A 127.4
N2 C3 C2 107.7(12)
N2 C3 H3 126.1
C2 C3 H3 126.1
C5 C4 N3 107.2(13)
C5 C4 H4 126.4
N3 C4 H4 126.4
C6 C5 C4 109.2(12)
C6 C5 H5 125.4
C4 C5 H5 125.4
C5 C6 N4 108.3(13)
C5 C6 H6 125.9
N4 C6 H6 125.9
N5 C7 C8 110.1(13)
N5 C7 H7 125.0
C8 C7 H7 125.0
C9 C8 C7 106.9(13)
C9 C8 H8 126.5
C7 C8 H8 126.5
C8 C9 N6 108.1(13)
C8 C9 H9 125.9
N6 C9 H9 125.9
N7 C10 Ru1 177.5(13)
N7 C11 C13 106.3(13)
N7 C11 C14 107.7(12)
C13 C11 C14 111.9(16)
N7 C11 C12 108.0(12)
C13 C11 C12 110.9(16)
C14 C11 C12 111.8(16)
C11 C12 H12A 109.5
C11 C12 H12B 109.5
H12A C12 H12B 109.5
C11 C12 H12C 109.5
H12A C12 H12C 109.5
H12B C12 H12C 109.5
C11 C13 H13A 109.5
C11 C13 H13B 109.5
H13A C13 H13B 109.5
C11 C13 H13C 109.5
H13A C13 H13C 109.5
H13B C13 H13C 109.5
C11 C14 H14A 109.5
C11 C14 H14B 109.5
H14A C14 H14B 109.5
C11 C14 H14C 109.5
H14A C14 H14C 109.5
H14B C14 H14C 109.5
N8 C15 Ru1 178.4(12)
N8 C16 C19 108.1(13)
N8 C16 C18 109.7(13)
C19 C16 C18 112.6(16)
N8 C16 C17 104.8(15)
C19 C16 C17 113.8(17)
C18 C16 C17 107.5(15)
C16 C17 H17A 109.5
C16 C17 H17B 109.5
H17A C17 H17B 109.5
C16 C17 H17C 109.5
H17A C17 H17C 109.5
H17B C17 H17C 109.5
C16 C18 H18A 109.5
C16 C18 H18B 109.5
H18A C18 H18B 109.5
C16 C18 H18C 109.5
H18A C18 H18C 109.5
H18B C18 H18C 109.5
C16 C19 H19A 109.5
C16 C19 H19B 109.5
H19A C19 H19B 109.5
C16 C19 H19C 109.5
H19A C19 H19C 109.5
H19B C19 H19C 109.5
N9 C20 C21 110.3(14)
N9 C20 H20 124.8
C21 C20 H20 124.8
C22 C21 C20 104.1(13)
C22 C21 H21 128.0
C20 C21 H21 128.0
N10 C22 C21 107.5(14)
N10 C22 H22 126.2
C21 C22 H22 126.2
N11 C23 C24 106.6(15)
N11 C23 H23 126.7
C24 C23 H23 126.7
C25 C24 C23 106.2(15)
C25 C24 H24 126.9
C23 C24 H24 126.9
C24 C25 N12 110.8(14)
C24 C25 H25 124.6
N12 C25 H25 124.6
N13 C26 C27 110.7(13)
N13 C26 H26 124.7
C27 C26 H26 124.7
C26 C27 C28 103.8(13)
C26 C27 H27 128.1
C28 C27 H27 128.1
N14 C28 C27 107.8(13)
N14 C28 H28 126.1
C27 C28 H28 126.1
N15 C29 Ru2 177.4(13)
C31 C30 N15 103(3)
C31 C30 C32 131(3)
N15 C30 C32 100(3)
C31 C30 C33 103(3)
N15 C30 C33 113(3)
C32 C30 C33 106(3)
C30 C31 H31A 109.4
C30 C31 H31B 109.5
H31A C31 H31B 109.5
C30 C31 H31C 109.5
H31A C31 H31C 109.5
H31B C31 H31C 109.5
C30 C32 H32A 109.5
C30 C32 H32B 109.5
H32A C32 H32B 109.5
C30 C32 H32C 109.5
H32A C32 H32C 109.5
H32B C32 H32C 109.5
C30 C33 H33A 109.5
C30 C33 H33B 109.5
H33A C33 H33B 109.5
C30 C33 H33C 109.5
H33A C33 H33C 109.5
H33B C33 H33C 109.5
C31' C30' N15 115(3)
C31' C30' C32' 95(3)
N15 C30' C32' 111(2)
C31' C30' C33' 119(4)
N15 C30' C33' 104(2)
C32' C30' C33' 113(3)
C30' C31' H31D 109.4
C30' C31' H31E 109.5
H31D C31' H31E 109.5
C30' C31' H31F 109.5
H31D C31' H31F 109.5
H31E C31' H31F 109.5
C30' C32' H32D 109.5
C30' C32' H32E 109.5
H32D C32' H32E 109.5
C30' C32' H32F 109.5
H32D C32' H32F 109.5
H32E C32' H32F 109.5
C30' C33' H33D 109.5
C30' C33' H33E 109.5
H33D C33' H33E 109.5
C30' C33' H33F 109.5
H33D C33' H33F 109.5
H33E C33' H33F 109.5
N16 C34 Ru2 176.3(12)
N16 C35 C37 109.2(12)
N16 C35 C38 105.5(12)
C37 C35 C38 108.9(14)
N16 C35 C36 107.9(12)
C37 C35 C36 112.5(13)
C38 C35 C36 112.5(15)
C35 C36 H36A 109.5
C35 C36 H36B 109.5
H36A C36 H36B 109.5
C35 C36 H36C 109.5
H36A C36 H36C 109.5
H36B C36 H36C 109.5
C35 C37 H37A 109.5
C35 C37 H37B 109.5
H37A C37 H37B 109.5
C35 C37 H37C 109.5
H37A C37 H37C 109.5
H37B C37 H37C 109.5
C35 C38 H38A 109.5
C35 C38 H38B 109.5
H38A C38 H38B 109.5
C35 C38 H38C 109.5
H38A C38 H38C 109.5
H38B C38 H38C 109.5
C1 N1 N2 106.0(10)
C1 N1 Ru1 135.0(9)
N2 N1 Ru1 119.0(7)
C3 N2 N1 110.0(10)
C3 N2 B1 130.8(11)
N1 N2 B1 119.0(9)
N4 N3 C4 106.6(11)
N4 N3 Ru1 120.6(7)
C4 N3 Ru1 132.7(10)
N3 N4 C6 108.7(10)
N3 N4 B1 123.2(10)
C6 N4 B1 128.1(11)
C7 N5 N6 105.7(10)
C7 N5 Ru1 134.8(9)
N6 N5 Ru1 119.3(8)
C9 N6 N5 109.0(11)
C9 N6 B1 131.0(12)
N5 N6 B1 120.0(10)
C10 N7 C11 169.1(15)
C15 N8 C16 166.5(14)
C20 N9 N10 108.4(11)
C20 N9 Ru2 132.6(10)
N10 N9 Ru2 119.0(8)
N9 N10 C22 109.7(11)
N9 N10 B2 119.5(11)
C22 N10 B2 130.8(12)
N12 N11 C23 112.2(12)
N12 N11 Ru2 117.7(8)
C23 N11 Ru2 130.0(11)
N11 N12 C25 104.2(12)
N11 N12 B2 120.9(10)
C25 N12 B2 134.8(13)
C26 N13 N14 108.2(11)
C26 N13 Ru2 132.9(9)
N14 N13 Ru2 118.9(8)
N13 N14 C28 109.5(11)
N13 N14 B2 119.4(11)
C28 N14 B2 131.0(12)
C29 N15 C30' 151.9(17)
C29 N15 C30 178(2)
C30' N15 C30 26.8(13)
C34 N16 C35 164.0(14)
C15 Ru1 C10 89.5(5)
C15 Ru1 N3 92.7(5)
C10 Ru1 N3 93.9(5)
C15 Ru1 N5 177.1(5)
C10 Ru1 N5 93.0(5)
N3 Ru1 N5 85.6(4)
C15 Ru1 N1 94.3(4)
C10 Ru1 N1 176.2(5)
N3 Ru1 N1 86.1(4)
N5 Ru1 N1 83.2(4)
C15 Ru1 I1 88.1(4)
C10 Ru1 I1 86.8(4)
N3 Ru1 I1 178.9(3)
N5 Ru1 I1 93.5(3)
N1 Ru1 I1 93.2(3)
C29 Ru2 C34 90.9(5)
C29 Ru2 N11 96.6(5)
C34 Ru2 N11 96.9(5)
C29 Ru2 N9 176.1(5)
C34 Ru2 N9 92.7(5)
N11 Ru2 N9 84.5(4)
C29 Ru2 N13 91.7(5)
C34 Ru2 N13 176.0(5)
N11 Ru2 N13 85.9(4)
N9 Ru2 N13 84.6(4)
C29 Ru2 I2 86.7(4)
C34 Ru2 I2 85.8(4)
N11 Ru2 I2 175.7(3)
N9 Ru2 I2 92.1(3)
N13 Ru2 I2 91.2(3)

loop_
_geom_bond_atom_site_label_1
_geom_bond_atom_site_label_2
_geom_bond_distance
B1 N4 1.482(19)
B1 N6 1.531(19)
B1 N2 1.591(19)
B1 H1 1.0000
B2 N10 1.515(18)
B2 N14 1.522(19)
B2 N12 1.54(2)
B2 H2 1.0000
C1 N1 1.351(16)
C1 C2 1.363(19)
C1 H1A 0.9500
C2 C3 1.41(2)
C2 H2A 0.9500
C3 N2 1.337(15)
C3 H3 0.9500
C4 C5 1.36(2)
C4 N3 1.429(16)
C4 H4 0.9500
C5 C6 1.32(2)
C5 H5 0.9500
C6 N4 1.406(16)
C6 H6 0.9500
C7 N5 1.339(16)
C7 C8 1.37(2)
C7 H7 0.9500
C8 C9 1.33(2)
C8 H8 0.9500
C9 N6 1.361(16)
C9 H9 0.9500
C10 N7 1.151(17)
C10 Ru1 1.938(14)
C11 N7 1.473(16)
C11 C13 1.48(2)
C11 C14 1.48(2)
C11 C12 1.51(2)
C12 H12A 0.9800
C12 H12B 0.9800
C12 H12C 0.9800
C13 H13A 0.9800
C13 H13B 0.9800
C13 H13C 0.9800
C14 H14A 0.9800
C14 H14B 0.9800
C14 H14C 0.9800
C15 N8 1.194(17)
C15 Ru1 1.907(14)
C16 N8 1.443(17)
C16 C19 1.49(2)
C16 C18 1.50(2)
C16 C17 1.53(3)
C17 H17A 0.9800
C17 H17B 0.9800
C17 H17C 0.9800
C18 H18A 0.9800
C18 H18B 0.9800
C18 H18C 0.9800
C19 H19A 0.9800
C19 H19B 0.9800
C19 H19C 0.9800
C20 N9 1.306(16)
C20 C21 1.40(2)
C20 H20 0.9500
C21 C22 1.39(2)
C21 H21 0.9500
C22 N10 1.352(18)
C22 H22 0.9500
C23 N11 1.363(17)
C23 C24 1.37(2)
C23 H23 0.9500
C24 C25 1.37(3)
C24 H24 0.9500
C25 N12 1.380(18)
C25 H25 0.9500
C26 N13 1.308(16)
C26 C27 1.382(19)
C26 H26 0.9500
C27 C28 1.40(2)
C27 H27 0.9500
C28 N14 1.340(18)
C28 H28 0.9500
C29 N15 1.156(17)
C29 Ru2 1.911(14)
C30 C31 1.46(5)
C30 N15 1.51(4)
C30 C32 1.55(6)
C30 C33 1.58(5)
C31 H31A 0.9800
C31 H31B 0.9800
C31 H31C 0.9800
C32 H32A 0.9800
C32 H32B 0.9800
C32 H32C 0.9800
C33 H33A 0.9800
C33 H33B 0.9800
C33 H33C 0.9800
C30' C31' 1.38(6)
C30' N15 1.50(3)
C30' C32' 1.51(4)
C30' C33' 1.49(5)
C31' H31D 0.9800
C31' H31E 0.9800
C31' H31F 0.9800
C32' H32D 0.9800
C32' H32E 0.9800
C32' H32F 0.9800
C33' H33D 0.9800
C33' H33E 0.9800
C33' H33F 0.9800
C34 N16 1.168(17)
C34 Ru2 1.928(14)
C35 N16 1.474(17)
C35 C37 1.50(2)
C35 C38 1.52(2)
C35 C36 1.52(2)
C36 H36A 0.9800
C36 H36B 0.9800
C36 H36C 0.9800
C37 H37A 0.9800
C37 H37B 0.9800
C37 H37C 0.9800
C38 H38A 0.9800
C38 H38B 0.9800
C38 H38C 0.9800
I1 Ru1 2.7451(14)
I2 Ru2 2.7179(13)
N1 N2 1.375(14)
N1 Ru1 2.137(9)
N3 N4 1.329(14)
N3 Ru1 2.036(10)
N5 N6 1.366(14)
N5 Ru1 2.132(10)
N9 N10 1.337(15)
N9 Ru2 2.144(11)
N11 N12 1.339(15)
N11 Ru2 2.129(10)
N13 N14 1.332(14)
N13 Ru2 2.154(11)
